data_7207025
loop_
_publ_author_name
'Sun, Lin'
'Ma, Li'
'Cai, Jin-Biao'
'Liang, Li'
'Deng, Hong'

_publ_section_title
;
 Novel tetrazole-based metal--organic frameworks constructed from in situ
 synthesize bifunctional ligands: syntheses, structure and luminescent
 properties
;
_journal_issue 3
_journal_name_full CrystEngComm
_journal_page_first 890
_journal_paper_doi 10.1039/c1ce05829k
_journal_volume 14
_journal_year 2012
_chemical_formula_moiety 'C8 H6 Cd N9'
_chemical_formula_sum 'C8 H6 Cd N9'
_chemical_formula_weight 340.63
_chemical_name_systematic
;
?
;
_space_group_IT_number 14
_symmetry_cell_setting monoclinic
_symmetry_space_group_name_Hall '-P 2ybc'
_symmetry_space_group_name_H-M 'P 1 21/c 1'
_atom_sites_solution_hydrogens geom
_atom_sites_solution_primary direct
_atom_sites_solution_secondary difmap
_audit_creation_method SHELXL-97
_cell_angle_alpha 90.00
_cell_angle_beta 101.124(2)
_cell_angle_gamma 90.00
_cell_formula_units_Z 4
_cell_length_a 13.780(2)
_cell_length_b 7.6575(13)
_cell_length_c 10.3601(18)
_cell_measurement_temperature 296(2)
_cell_volume 1072.7(3)
_computing_cell_refinement 'Apex2 (Bruker, 2005)'
_computing_data_collection 'Apex2 (Bruker, 2005)'
_computing_data_reduction 'Apex2 (Bruker, 2005)'
_computing_molecular_graphics 'SHELXTL 6.12'
_computing_publication_material 'SHELXTL 6.12'
_computing_structure_refinement 'SHELXTL 6.12'
_computing_structure_solution 'SHELXTL 6.12 (Bruker, 2000-2003)'
_diffrn_ambient_temperature 296(2)
_diffrn_measured_fraction_theta_full 0.991
_diffrn_measured_fraction_theta_max 0.991
_diffrn_measurement_device_type 'Bruker AXS SMART APEX CCD diffractometer'
_diffrn_measurement_method '\w scans'
_diffrn_radiation_monochromator graphite
_diffrn_radiation_source 'fine-focus sealed tube'
_diffrn_radiation_type MoK\a
_diffrn_radiation_wavelength 0.71073
_diffrn_reflns_av_R_equivalents 0.0285
_diffrn_reflns_av_sigmaI/netI 0.0314
_diffrn_reflns_limit_h_max 15
_diffrn_reflns_limit_h_min -16
_diffrn_reflns_limit_k_max 9
_diffrn_reflns_limit_k_min -8
_diffrn_reflns_limit_l_max 12
_diffrn_reflns_limit_l_min -12
_diffrn_reflns_number 6141
_diffrn_reflns_theta_full 25.40
_diffrn_reflns_theta_max 25.40
_diffrn_reflns_theta_min 3.01
_diffrn_standards_number 0
_exptl_absorpt_coefficient_mu 2.033
_exptl_absorpt_correction_T_max 0.737
_exptl_absorpt_correction_T_min 0.700
_exptl_absorpt_correction_type multi-scan
_exptl_absorpt_process_details 'Apex2 (Bruker, 2005)'
_exptl_crystal_colour colorless
_exptl_crystal_density_diffrn 2.109
_exptl_crystal_density_method 'not measured'
_exptl_crystal_description piece
_exptl_crystal_F_000 660
_exptl_crystal_size_max 0.18
_exptl_crystal_size_mid 0.17
_exptl_crystal_size_min 0.15
_refine_diff_density_max 0.625
_refine_diff_density_min -0.534
_refine_diff_density_rms 0.095
_refine_ls_extinction_method none
_refine_ls_goodness_of_fit_ref 1.136
_refine_ls_hydrogen_treatment constr
_refine_ls_matrix_type full
_refine_ls_number_parameters 200
_refine_ls_number_reflns 1961
_refine_ls_number_restraints 75
_refine_ls_restrained_S_all 1.164
_refine_ls_R_factor_all 0.0289
_refine_ls_R_factor_gt 0.0270
_refine_ls_shift/su_max 0.000
_refine_ls_shift/su_mean 0.000
_refine_ls_structure_factor_coef Fsqd
_refine_ls_weighting_details 'calc w=1/[\s^2^(Fo^2^)+(0.0249P)^2^+1.8608P] where P=(Fo^2^+2Fc^2^)/3'
_refine_ls_weighting_scheme calc
_refine_ls_wR_factor_gt 0.0672
_refine_ls_wR_factor_ref 0.0682
_reflns_number_gt 1848
_reflns_number_total 1978
_reflns_threshold_expression >2sigma(I)
_cod_data_source_file c1ce05829k.txt
_cod_data_source_block 3
_cod_original_sg_symbol_H-M 'P 21/c'
_cod_database_code 7207025

loop_
_symmetry_equiv_pos_as_xyz
'x, y, z'
'-x, y+1/2, -z+1/2'
'-x, -y, -z'
'x, -y-1/2, z-1/2'

loop_
_atom_site_label
_atom_site_type_symbol
_atom_site_fract_x
_atom_site_fract_y
_atom_site_fract_z
_atom_site_U_iso_or_equiv
_atom_site_adp_type
_atom_site_occupancy
_atom_site_symmetry_multiplicity
_atom_site_calc_flag
_atom_site_refinement_flags
C1 C 0.5090(3) -0.1647(5) 0.7809(3) 0.0262(8) Uani 1 1 d .
C2 C 0.4366(3) -0.1480(6) 0.8709(4) 0.0306(8) Uani 1 1 d .
H2A H 0.4610 -0.2142 0.9503 0.037 Uiso 1 1 calc R
H2B H 0.4332 -0.0264 0.8958 0.037 Uiso 1 1 calc R
C3 C 0.3348(3) -0.2093(5) 0.8134(3) 0.0259(8) Uani 1 1 d .
C6 C 0.0399(3) 0.4345(5) 0.5007(4) 0.0354(9) Uani 1 1 d D
C7 C 0.1285(7) 0.4783(12) 0.4639(10) 0.028(2) Uani 0.50 1 d PDU
H7 H 0.1363 0.5897 0.4314 0.033 Uiso 0.50 1 calc PR
C8 C 0.2063(7) 0.3589(11) 0.4745(10) 0.034(2) Uani 0.50 1 d PDU
H8 H 0.2674 0.3947 0.4587 0.041 Uiso 0.50 1 calc PR
Cd1 Cd 0.332541(19) 0.01927(3) 0.54240(2) 0.02234(11) Uani 1 1 d .
N1 N 0.4957(2) -0.0990(4) 0.6595(3) 0.0287(7) Uani 1 1 d .
N2 N 0.5802(2) -0.1363(4) 0.6184(3) 0.0287(7) Uani 1 1 d .
N3 N 0.6405(3) -0.2202(5) 0.7105(3) 0.0338(8) Uani 1 1 d .
N4 N 0.5971(2) -0.2404(4) 0.8144(3) 0.0308(7) Uani 1 1 d .
N5 N 0.2821(2) -0.1533(4) 0.7000(3) 0.0312(7) Uani 1 1 d .
N6 N 0.1932(3) -0.2362(5) 0.6869(3) 0.0369(8) Uani 1 1 d .
N7 N 0.1946(3) -0.3364(5) 0.7888(3) 0.0381(8) Uani 1 1 d .
N8 N 0.2839(2) -0.3221(4) 0.8713(3) 0.0297(7) Uani 1 1 d .
N9 N 0.1926(3) 0.1931(4) 0.5073(3) 0.0325(7) Uani 1 1 d D
C4 C 0.1082(6) 0.1457(13) 0.5324(12) 0.042(2) Uani 0.50 1 d PDU
H4 H 0.0997 0.0297 0.5544 0.051 Uiso 0.50 1 calc PR
C5 C 0.0300(7) 0.2597(11) 0.5279(13) 0.045(2) Uani 0.50 1 d PDU
H5 H -0.0301 0.2182 0.5435 0.054 Uiso 0.50 1 calc PR
C4' C 0.1327(8) 0.1880(15) 0.5972(11) 0.046(3) Uani 0.50 1 d PDU
H4' H 0.1441 0.1011 0.6610 0.056 Uiso 0.50 1 calc PR
C5' C 0.0562(8) 0.3031(14) 0.6002(11) 0.047(3) Uani 0.50 1 d PDU
H5' H 0.0172 0.2955 0.6638 0.057 Uiso 0.50 1 calc PR
C7' C 0.0982(11) 0.443(2) 0.4114(13) 0.061(4) Uani 0.50 1 d PDU
H7' H 0.0873 0.5243 0.3435 0.073 Uiso 0.50 1 calc PR
C8' C 0.1750(10) 0.3251(15) 0.4250(12) 0.056(4) Uani 0.50 1 d PDU
H8' H 0.2198 0.3408 0.3693 0.067 Uiso 0.50 1 calc PR

loop_
_atom_site_aniso_label
_atom_site_aniso_U_11
_atom_site_aniso_U_22
_atom_site_aniso_U_33
_atom_site_aniso_U_23
_atom_site_aniso_U_13
_atom_site_aniso_U_12
C1 0.026(2) 0.0264(19) 0.0247(18) 0.0023(15) 0.0017(15) -0.0026(15)
C2 0.030(2) 0.036(2) 0.0247(18) 0.0034(16) 0.0024(16) 0.0015(17)
C3 0.029(2) 0.0262(19) 0.0230(17) 0.0021(14) 0.0070(16) 0.0034(16)
C6 0.028(2) 0.029(2) 0.048(2) 0.0043(19) 0.0045(18) 0.0067(19)
C7 0.034(5) 0.022(4) 0.029(5) 0.008(3) 0.011(4) 0.006(3)
C8 0.026(5) 0.036(5) 0.040(5) 0.001(4) 0.005(4) -0.001(4)
Cd1 0.02327(18) 0.02275(17) 0.02125(16) -0.00018(10) 0.00490(12) 0.00210(10)
N1 0.0321(18) 0.0303(18) 0.0241(15) 0.0032(13) 0.0067(13) 0.0029(14)
N2 0.0287(18) 0.0297(17) 0.0275(16) 0.0018(13) 0.0047(14) -0.0018(14)
N3 0.0291(19) 0.0377(19) 0.0369(18) 0.0099(15) 0.0117(15) 0.0035(15)
N4 0.0243(18) 0.0361(19) 0.0321(17) 0.0104(14) 0.0058(14) 0.0003(14)
N5 0.0291(18) 0.0364(19) 0.0268(16) 0.0043(14) 0.0021(14) -0.0011(15)
N6 0.032(2) 0.041(2) 0.0360(19) 0.0073(16) 0.0020(15) -0.0041(16)
N7 0.033(2) 0.041(2) 0.0398(19) 0.0084(16) 0.0059(16) -0.0036(16)
N8 0.0293(18) 0.0303(18) 0.0302(16) 0.0057(14) 0.0078(14) 0.0003(14)
N9 0.0318(19) 0.0269(18) 0.0380(18) 0.0008(14) 0.0048(15) 0.0046(15)
C4 0.029(5) 0.029(4) 0.068(6) 0.004(5) 0.007(5) -0.001(4)
C5 0.025(5) 0.040(5) 0.069(6) 0.009(5) 0.006(5) 0.001(4)
C4' 0.053(6) 0.047(6) 0.040(5) 0.013(4) 0.013(5) 0.021(5)
C5' 0.050(6) 0.049(5) 0.048(5) 0.015(5) 0.021(5) 0.023(5)
C7' 0.059(7) 0.072(7) 0.057(7) 0.030(6) 0.024(6) 0.029(6)
C8' 0.046(7) 0.070(7) 0.060(7) 0.024(6) 0.030(5) 0.028(5)

loop_
_atom_type_symbol
_atom_type_description
_atom_type_scat_dispersion_real
_atom_type_scat_dispersion_imag
_atom_type_scat_source
C C 0.0033 0.0016 'International Tables Vol C Tables 4.2.6.8 and 6.1.1.4'
H H 0.0000 0.0000 'International Tables Vol C Tables 4.2.6.8 and 6.1.1.4'
N N 0.0061 0.0033 'International Tables Vol C Tables 4.2.6.8 and 6.1.1.4'
Cd Cd -0.8075 1.2024 'International Tables Vol C Tables 4.2.6.8 and 6.1.1.4'

loop_
_geom_angle_atom_site_label_1
_geom_angle_atom_site_label_2
_geom_angle_atom_site_label_3
_geom_angle
_geom_angle_site_symmetry_1
_geom_angle_site_symmetry_3
N4 C1 N1 111.3(3) . .
N4 C1 C2 124.0(3) . .
N1 C1 C2 124.6(3) . .
C3 C2 C1 114.4(3) . .
C3 C2 H2A 108.7 . .
C1 C2 H2A 108.7 . .
C3 C2 H2B 108.7 . .
C1 C2 H2B 108.7 . .
H2A C2 H2B 107.6 . .
N8 C3 N5 111.3(3) . .
N8 C3 C2 124.3(3) . .
N5 C3 C2 124.3(3) . .
C7' C6 C5 106.5(9) . .
C7' C6 C7 28.6(6) . .
C5 C6 C7 114.7(6) . .
C7' C6 C5' 120.1(7) . .
C5 C6 C5' 34.6(5) . .
C7 C6 C5' 110.1(6) . .
C7' C6 C6 120.1(7) . 3_566
C5 C6 C6 123.7(6) . 3_566
C7 C6 C6 121.5(6) . 3_566
C5' C6 C6 119.7(6) . 3_566
C6 C7 C8 121.5(8) . .
C6 C7 H7 119.3 . .
C8 C7 H7 119.3 . .
N9 C8 C7 119.9(8) . .
N9 C8 H8 120.0 . .
C7 C8 H8 120.0 . .
N5 Cd1 N9 94.88(12) . .
N5 Cd1 N8 94.92(12) . 4
N9 Cd1 N8 98.34(12) . 4
N5 Cd1 N2 163.90(11) . 3_656
N9 Cd1 N2 100.92(11) . 3_656
N8 Cd1 N2 79.81(11) 4 3_656
N5 Cd1 N4 98.05(12) . 2_656
N9 Cd1 N4 83.29(12) . 2_656
N8 Cd1 N4 166.75(11) 4 2_656
N2 Cd1 N4 86.96(11) 3_656 2_656
N5 Cd1 N1 79.35(11) . .
N9 Cd1 N1 157.78(11) . .
N8 Cd1 N1 103.50(11) 4 .
N2 Cd1 N1 87.04(10) 3_656 .
N4 Cd1 N1 76.40(11) 2_656 .
C1 N1 N2 104.3(3) . .
C1 N1 Cd1 122.7(2) . .
N2 N1 Cd1 132.3(2) . .
N3 N2 N1 110.0(3) . .
N3 N2 Cd1 110.8(2) . 3_656
N1 N2 Cd1 135.9(2) . 3_656
N2 N3 N4 108.9(3) . .
C1 N4 N3 105.5(3) . .
C1 N4 Cd1 136.3(2) . 2_646
N3 N4 Cd1 112.8(2) . 2_646
C3 N5 N6 105.4(3) . .
C3 N5 Cd1 128.5(3) . .
N6 N5 Cd1 125.7(2) . .
N7 N6 N5 108.7(3) . .
N6 N7 N8 109.4(3) . .
C3 N8 N7 105.1(3) . .
C3 N8 Cd1 131.9(3) . 4_556
N7 N8 Cd1 121.3(2) . 4_556
C4 N9 C8' 106.6(8) . .
C4 N9 C8 119.6(7) . .
C8' N9 C8 28.6(6) . .
C4 N9 C4' 33.3(5) . .
C8' N9 C4' 114.0(7) . .
C8 N9 C4' 109.6(7) . .
C4 N9 Cd1 124.2(5) . .
C8' N9 Cd1 126.0(5) . .
C8 N9 Cd1 115.6(5) . .
C4' N9 Cd1 118.3(5) . .
N9 C4 C5 122.9(8) . .
N9 C4 H4 118.6 . .
C5 C4 H4 118.6 . .
C6 C5 C4 120.8(8) . .
C6 C5 H5 119.6 . .
C4 C5 H5 119.6 . .
N9 C4' C5' 124.4(8) . .
N9 C4' H4' 117.8 . .
C5' C4' H4' 117.8 . .
C4' C5' C6 116.7(8) . .
C4' C5' H5' 121.6 . .
C6 C5' H5' 121.6 . .
C6 C7' C8' 116.7(10) . .
C6 C7' H7' 121.6 . .
C8' C7' H7' 121.6 . .
N9 C8' C7' 127.7(10) . .
N9 C8' H8' 116.2 . .
C7' C8' H8' 116.2 . .

loop_
_geom_bond_atom_site_label_1
_geom_bond_atom_site_label_2
_geom_bond_distance
_geom_bond_site_symmetry_2
C1 N4 1.329(5) .
C1 N1 1.334(5) .
C1 C2 1.497(5) .
C2 C3 1.490(5) .
C2 H2A 0.9700 .
C2 H2B 0.9700 .
C3 N8 1.327(5) .
C3 N5 1.328(5) .
C6 C7' 1.339(11) .
C6 C5 1.380(9) .
C6 C7 1.389(9) .
C6 C5' 1.427(11) .
C6 C6 1.486(8) 3_566
C7 C8 1.396(11) .
C7 H7 0.9300 .
C8 N9 1.337(9) .
C8 H8 0.9300 .
Cd1 N5 2.309(3) .
Cd1 N9 2.313(3) .
Cd1 N8 2.326(3) 4
Cd1 N2 2.408(3) 3_656
Cd1 N4 2.444(3) 2_656
Cd1 N1 2.509(3) .
N1 N2 1.345(4) .
N2 N3 1.307(5) .
N2 Cd1 2.408(3) 3_656
N3 N4 1.338(4) .
N4 Cd1 2.444(3) 2_646
N5 N6 1.364(5) .
N6 N7 1.302(5) .
N7 N8 1.361(5) .
N8 Cd1 2.326(3) 4_556
N9 C4 1.293(9) .
N9 C8' 1.315(10) .
N9 C4' 1.359(9) .
C4 C5 1.380(10) .
C4 H4 0.9300 .
C5 H5 0.9300 .
C4' C5' 1.379(10) .
C4' H4' 0.9300 .
C5' H5' 0.9300 .
C7' C8' 1.378(17) .
C7' H7' 0.9300 .
C8' H8' 0.9300 .
